data_4112041
loop_
_publ_author_name
'Michael A. Calter'
'Ryan M. Phillips'
'Christine Flaschenriem'

_publ_section_title
;
 Catalytic, Asymmetric, "Interrupted" Feist-B\'enary Reactions
;
_journal_name_full 'Journal of the American Chemical Society'
_journal_page_first 14566
_journal_page_last 14567
_journal_paper_doi 10.1021/ja055752d
_journal_volume 127
_journal_year 2005
_chemical_absolute_configuration ad
_chemical_formula_moiety 'C17 H17 Br O5'
_chemical_formula_sum 'C17 H17 Br O5'
_chemical_formula_weight 381.22
_chemical_name_common CALRP04
_chemical_name_systematic
;
 ?
;
_space_group_IT_number 4
_symmetry_cell_setting monoclinic
_symmetry_space_group_name_Hall 'P 2yb'
_symmetry_space_group_name_H-M 'P 1 21 1'
_atom_sites_solution_hydrogens geom
_atom_sites_solution_primary direct
_atom_sites_solution_secondary difmap
_audit_creation_method SHELXL-97
_cell_angle_alpha 90.00
_cell_angle_beta 106.2290(10)
_cell_angle_gamma 90.00
_cell_formula_units_Z 2
_cell_length_a 7.3924(4)
_cell_length_b 9.3336(5)
_cell_length_c 11.8117(7)
_cell_measurement_reflns_used 6629
_cell_measurement_temperature 100(2)
_cell_measurement_theta_max 30.70
_cell_measurement_theta_min 2.83
_cell_volume 782.51(8)
_computing_cell_refinement 'Bruker SMART'
_computing_data_collection 'Bruker SMART'
_computing_data_reduction 'Bruker SAINT'
_computing_molecular_graphics 'Bruker SHELXTL'
_computing_publication_material 'Bruker SHELXTL'
_computing_structure_refinement 'SHELXL-97 (Sheldrick, 1997)'
_computing_structure_solution 'SHELXS-97 (Sheldrick, 1990)'
_diffrn_ambient_temperature 100(2)
_diffrn_measured_fraction_theta_full 0.946
_diffrn_measured_fraction_theta_max 0.946
_diffrn_measurement_device_type 'CCD area detector'
_diffrn_measurement_method 'omega scans'
_diffrn_radiation_monochromator graphite
_diffrn_radiation_source 'fine-focus sealed tube'
_diffrn_radiation_type MoK\a
_diffrn_radiation_wavelength 0.71073
_diffrn_reflns_av_R_equivalents 0.0237
_diffrn_reflns_av_sigmaI/netI 0.0287
_diffrn_reflns_limit_h_max 10
_diffrn_reflns_limit_h_min -10
_diffrn_reflns_limit_k_max 13
_diffrn_reflns_limit_k_min -13
_diffrn_reflns_limit_l_max 17
_diffrn_reflns_limit_l_min -16
_diffrn_reflns_number 12005
_diffrn_reflns_theta_full 31.12
_diffrn_reflns_theta_max 31.12
_diffrn_reflns_theta_min 1.80
_exptl_absorpt_coefficient_mu 2.650
_exptl_absorpt_correction_T_max 0.899
_exptl_absorpt_correction_T_min 0.712
_exptl_absorpt_correction_type empirical
_exptl_absorpt_process_details SADABS
_exptl_crystal_colour clear
_exptl_crystal_density_diffrn 1.618
_exptl_crystal_density_meas 0
_exptl_crystal_description Needle
_exptl_crystal_F_000 388
_exptl_crystal_size_max 0.45
_exptl_crystal_size_mid 0.11
_exptl_crystal_size_min 0.04
_refine_diff_density_max 0.482
_refine_diff_density_min -0.295
_refine_diff_density_rms 0.075
_refine_ls_abs_structure_details 'Flack H D (1983), Acta Cryst. A39, 876-881'
_refine_ls_abs_structure_Flack -0.003(6)
_refine_ls_extinction_method none
_refine_ls_goodness_of_fit_ref 1.101
_refine_ls_hydrogen_treatment mixed
_refine_ls_matrix_type full
_refine_ls_number_parameters 210
_refine_ls_number_reflns 4644
_refine_ls_number_restraints 1
_refine_ls_restrained_S_all 1.100
_refine_ls_R_factor_all 0.0264
_refine_ls_R_factor_gt 0.0234
_refine_ls_shift/su_max 0.000
_refine_ls_shift/su_mean 0.000
_refine_ls_structure_factor_coef Fsqd
_refine_ls_weighting_details 'calc w=1/[\s^2^(Fo^2^)+(0.0391P)^2^+0.0761P] where P=(Fo^2^+2Fc^2^)/3'
_refine_ls_weighting_scheme calc
_refine_ls_wR_factor_gt 0.0588
_refine_ls_wR_factor_ref 0.0678
_reflns_number_gt 4342
_reflns_number_total 4644
_reflns_threshold_expression >2sigma(I)
_cod_data_source_file ja055752dsi20050815_031952.cif
_cod_data_source_block asd
_cod_database_code 4112041

loop_
_symmetry_equiv_pos_as_xyz
'x, y, z'
'-x, y+1/2, -z'

loop_
_atom_site_label
_atom_site_type_symbol
_atom_site_fract_x
_atom_site_fract_y
_atom_site_fract_z
_atom_site_U_iso_or_equiv
_atom_site_adp_type
_atom_site_occupancy
_atom_site_symmetry_multiplicity
_atom_site_calc_flag
_atom_site_refinement_flags
Br1 Br 0.95207(2) 0.35706(2) -0.008018(14) 0.02386(6) Uani 1 1 d .
O2 O 0.92423(17) 0.3627(2) 0.72678(11) 0.0235(3) Uani 1 1 d .
O3 O 0.45895(19) 0.45855(17) 0.55229(13) 0.0205(3) Uani 1 1 d .
H3 H 0.4997 0.5042 0.5032 0.031 Uiso 1 1 calc R
O4 O 0.5233(2) 0.55570(16) 0.82298(14) 0.0190(3) Uani 1 1 d .
O1 O 0.80587(19) 0.40335(15) 0.53349(12) 0.0175(3) Uani 1 1 d .
O5 O 0.5481(2) 0.12342(17) 0.64022(14) 0.0243(3) Uani 1 1 d .
C14 C 0.3310(3) 0.2031(2) 0.87536(19) 0.0197(4) Uani 1 1 d .
H14A H 0.3124 0.1513 0.9444 0.024 Uiso 1 1 calc R
H14B H 0.2059 0.2153 0.8177 0.024 Uiso 1 1 calc R
C4 C 0.9766(2) 0.3625(3) 0.39112(14) 0.0164(3) Uani 1 1 d .
C1 C 0.9610(2) 0.3596(3) 0.15442(13) 0.0179(3) Uani 1 1 d .
C15 C 0.4550(3) 0.1126(2) 0.8195(2) 0.0210(4) Uani 1 1 d .
H15A H 0.5697 0.0842 0.8816 0.025 Uiso 1 1 calc R
H15B H 0.3860 0.0241 0.7872 0.025 Uiso 1 1 calc R
C17 C 0.5356(2) 0.3416(2) 0.73535(14) 0.0138(3) Uani 1 1 d .
C13 C 0.4141(2) 0.3507(3) 0.91490(14) 0.0181(3) Uani 1 1 d .
H13A H 0.3152 0.4140 0.9290 0.022 Uiso 1 1 calc R
H13B H 0.5158 0.3418 0.9896 0.022 Uiso 1 1 calc R
C16 C 0.5132(3) 0.1886(2) 0.72189(17) 0.0161(3) Uani 1 1 d .
C10 C 0.6356(3) 0.5808(2) 0.73930(19) 0.0177(4) Uani 1 1 d .
H10 H 0.7718 0.5849 0.7846 0.021 Uiso 1 1 calc R
C3 C 1.0524(3) 0.4753(2) 0.34226(17) 0.0164(3) Uani 1 1 d .
H3A H 1.1105 0.5532 0.3907 0.020 Uiso 1 1 calc R
C12 C 0.4907(3) 0.4141(2) 0.82274(16) 0.0141(3) Uani 1 1 d .
C8 C 0.7943(3) 0.39718(19) 0.64440(16) 0.0158(3) Uani 1 1 d .
C9 C 0.6027(3) 0.4447(2) 0.65806(17) 0.0146(3) Uani 1 1 d .
C6 C 0.8856(3) 0.2456(2) 0.20082(19) 0.0207(4) Uani 1 1 d .
H6 H 0.8287 0.1675 0.1522 0.025 Uiso 1 1 calc R
C11 C 0.5818(3) 0.7208(2) 0.6764(2) 0.0270(5) Uani 1 1 d .
H11A H 0.4500 0.7168 0.6288 0.040 Uiso 1 1 calc R
H11B H 0.6628 0.7388 0.6249 0.040 Uiso 1 1 calc R
H11C H 0.5976 0.7983 0.7343 0.040 Uiso 1 1 calc R
C7 C 0.9897(2) 0.3616(3) 0.52009(15) 0.0183(3) Uani 1 1 d .
H7A H 1.0240 0.2647 0.5532 0.022 Uiso 1 1 calc R
H7B H 1.0877 0.4298 0.5627 0.022 Uiso 1 1 calc R
C2 C 1.0441(3) 0.4750(2) 0.22319(17) 0.0178(3) Uani 1 1 d .
H2 H 1.0944 0.5526 0.1896 0.021 Uiso 1 1 calc R
C5 C 0.8948(3) 0.2475(2) 0.31982(18) 0.0196(4) Uani 1 1 d .
H5 H 0.8447 0.1695 0.3531 0.024 Uiso 1 1 calc R

loop_
_atom_site_aniso_label
_atom_site_aniso_U_11
_atom_site_aniso_U_22
_atom_site_aniso_U_33
_atom_site_aniso_U_23
_atom_site_aniso_U_13
_atom_site_aniso_U_12
Br1 0.01833(8) 0.04207(11) 0.01269(8) -0.00126(10) 0.00685(6) 0.00130(10)
O2 0.0187(5) 0.0394(7) 0.0132(5) 0.0028(9) 0.0061(4) 0.0085(9)
O3 0.0137(6) 0.0331(8) 0.0143(6) 0.0093(6) 0.0032(5) 0.0012(5)
O4 0.0208(7) 0.0147(6) 0.0268(8) -0.0028(6) 0.0154(6) -0.0009(5)
O1 0.0143(6) 0.0285(7) 0.0115(6) 0.0033(5) 0.0068(5) 0.0037(5)
O5 0.0285(8) 0.0250(7) 0.0213(8) -0.0091(6) 0.0100(6) 0.0005(6)
C14 0.0213(9) 0.0191(9) 0.0217(10) 0.0040(7) 0.0109(7) -0.0011(7)
C4 0.0141(6) 0.0227(8) 0.0138(7) 0.0002(10) 0.0063(5) 0.0034(10)
C1 0.0133(6) 0.0299(8) 0.0117(6) 0.0008(11) 0.0054(5) 0.0061(11)
C15 0.0232(10) 0.0145(8) 0.0294(11) 0.0041(8) 0.0139(9) 0.0018(7)
C17 0.0141(6) 0.0166(9) 0.0115(6) 0.0023(7) 0.0047(5) 0.0008(7)
C13 0.0209(7) 0.0214(8) 0.0162(7) -0.0019(10) 0.0120(6) -0.0012(10)
C16 0.0152(8) 0.0170(8) 0.0161(9) -0.0023(7) 0.0044(7) -0.0001(7)
C10 0.0148(8) 0.0175(9) 0.0240(10) 0.0014(7) 0.0107(7) 0.0001(7)
C3 0.0156(8) 0.0177(8) 0.0171(9) -0.0025(7) 0.0066(7) 0.0003(7)
C12 0.0131(7) 0.0158(7) 0.0148(8) -0.0011(6) 0.0063(6) -0.0010(6)
C8 0.0175(8) 0.0187(9) 0.0134(8) 0.0017(6) 0.0082(6) 0.0026(6)
C9 0.0127(7) 0.0190(8) 0.0131(8) 0.0035(6) 0.0055(6) 0.0016(6)
C6 0.0180(9) 0.0259(9) 0.0189(9) -0.0044(7) 0.0064(7) -0.0034(8)
C11 0.0231(10) 0.0178(9) 0.0440(14) 0.0092(9) 0.0160(9) 0.0011(8)
C7 0.0137(6) 0.0288(8) 0.0142(7) 0.0025(12) 0.0068(5) 0.0048(11)
C2 0.0162(8) 0.0222(9) 0.0172(9) 0.0035(7) 0.0081(7) 0.0018(7)
C5 0.0201(9) 0.0218(9) 0.0199(9) 0.0012(7) 0.0103(7) -0.0026(7)

loop_
_atom_type_symbol
_atom_type_description
_atom_type_scat_dispersion_real
_atom_type_scat_dispersion_imag
_atom_type_scat_source
C C 0.0033 0.0016 'International Tables Vol C Tables 4.2.6.8 and 6.1.1.4'
H H 0.0000 0.0000 'International Tables Vol C Tables 4.2.6.8 and 6.1.1.4'
O O 0.0106 0.0060 'International Tables Vol C Tables 4.2.6.8 and 6.1.1.4'
Br Br -0.2901 2.4595 'International Tables Vol C Tables 4.2.6.8 and 6.1.1.4'

loop_
_geom_angle_atom_site_label_1
_geom_angle_atom_site_label_2
_geom_angle_atom_site_label_3
_geom_angle
C12 O4 C10 106.76(15)
C8 O1 C7 114.18(14)
C15 C14 C13 113.11(16)
C3 C4 C5 119.29(16)
C3 C4 C7 120.4(2)
C5 C4 C7 120.2(2)
C6 C1 C2 121.84(16)
C6 C1 Br1 119.07(18)
C2 C1 Br1 119.08(17)
C16 C15 C14 113.78(16)
C12 C17 C16 122.38(17)
C12 C17 C9 109.70(18)
C16 C17 C9 127.89(16)
C12 C13 C14 109.82(15)
O5 C16 C17 122.34(18)
O5 C16 C15 122.23(18)
C17 C16 C15 115.33(17)
O4 C10 C11 110.41(16)
O4 C10 C9 105.13(14)
C11 C10 C9 115.32(18)
C2 C3 C4 120.58(18)
O4 C12 C17 114.36(17)
O4 C12 C13 119.74(17)
C17 C12 C13 125.90(19)
O2 C8 O1 123.23(17)
O2 C8 C9 122.89(16)
O1 C8 C9 113.82(16)
O3 C9 C17 107.68(14)
O3 C9 C8 115.16(15)
C17 C9 C8 110.51(15)
O3 C9 C10 114.79(15)
C17 C9 C10 99.64(15)
C8 C9 C10 107.94(15)
C1 C6 C5 118.68(19)
O1 C7 C4 108.08(14)
C1 C2 C3 118.81(18)
C6 C5 C4 120.79(18)

loop_
_geom_bond_atom_site_label_1
_geom_bond_atom_site_label_2
_geom_bond_distance
Br1 C1 1.9014(15)
O2 C8 1.204(2)
O3 C9 1.402(2)
O4 C12 1.343(2)
O4 C10 1.477(2)
O1 C8 1.338(2)
O1 C7 1.464(2)
O5 C16 1.227(2)
C14 C15 1.525(3)
C14 C13 1.528(3)
C4 C3 1.392(3)
C4 C5 1.394(3)
C4 C7 1.499(2)
C1 C6 1.384(3)
C1 C2 1.385(3)
C15 C16 1.515(3)
C17 C12 1.351(3)
C17 C16 1.442(3)
C17 C9 1.503(3)
C13 C12 1.484(3)
C10 C11 1.501(3)
C10 C9 1.570(3)
C3 C2 1.390(3)
C8 C9 1.535(3)
C6 C5 1.388(3)
